data_7043004
loop_
_publ_author_name
'Werl\'e, C'
'DOHM, Sebastian'
'Bailly, Corinne'
'Karmazin, Lydia'
'Ricard, Louis'
'Sieffert, Nicolas'
'pfeffer, michel'
'Hansen, Andreas'
'Grimme, Stefan'
'Djukic, Jean-Pierre'

_publ_section_title
;
 Trans-Cis C-Pd-C Rearrangement in Hemichelates
;
_journal_name_full 'Dalton Trans.'
_journal_paper_doi 10.1039/C7DT00872D
_journal_year 2017
_chemical_formula_moiety 'C25 H20 Cr F N O3 Pd'
_chemical_formula_sum 'C25 H20 Cr F N O3 Pd'
_chemical_formula_weight 559.82
_chemical_name_systematic
;
 ?
;
_chemical_properties_physical ', Air-sensitive,Moisture-sensitive,Hygroscopic,Heat-sensitive,Oxygen-sensitive'
_space_group_crystal_system monoclinic
_space_group_IT_number 14
_space_group_name_Hall '-P 2ybc'
_space_group_name_H-M_alt 'P 1 21/c 1'
_symmetry_space_group_name_Hall '-P 2ybc'
_symmetry_space_group_name_H-M 'P 1 21/c 1'
_atom_sites_solution_hydrogens geom
_audit_creation_method SHELXL-2013
_audit_update_record
;
2017-02-14 deposited with the CCDC.
2017-05-17 downloaded from the CCDC.
;
_cell_angle_alpha 90
_cell_angle_beta 106.737(2)
_cell_angle_gamma 90
_cell_formula_units_Z 4
_cell_length_a 15.9303(9)
_cell_length_b 10.3330(6)
_cell_length_c 13.6837(8)
_cell_measurement_reflns_used 3212
_cell_measurement_temperature 173(2)
_cell_measurement_theta_max 27.65
_cell_measurement_theta_min 2.51
_cell_volume 2157.0(2)
_computing_cell_refinement 'Bruker SAINT'
_computing_data_collection 'Bruker APEX2'
_computing_data_reduction 'Bruker SAINT'
_computing_molecular_graphics 'Bruker SHELXTL'
_computing_publication_material 'Bruker SHELXTL'
_computing_structure_refinement 'SHELXL-2013 (Sheldrick 2013)'
_computing_structure_solution 'SHELXS-97 (Sheldrick 2008)'
_diffrn_ambient_temperature 173(2)
_diffrn_measured_fraction_theta_full 0.994
_diffrn_measured_fraction_theta_max 0.990
_diffrn_measurement_device_type 'Bruker APEX-II CCD'
_diffrn_measurement_method '\f and \w scans'
_diffrn_radiation_monochromator triumph
_diffrn_radiation_type MoK\a
_diffrn_radiation_wavelength 0.71073
_diffrn_reflns_av_R_equivalents 0.0634
_diffrn_reflns_av_unetI/netI 0.0728
_diffrn_reflns_Laue_measured_fraction_full 0.994
_diffrn_reflns_Laue_measured_fraction_max 0.990
_diffrn_reflns_limit_h_max 21
_diffrn_reflns_limit_h_min -19
_diffrn_reflns_limit_k_max 13
_diffrn_reflns_limit_k_min -13
_diffrn_reflns_limit_l_max 13
_diffrn_reflns_limit_l_min -18
_diffrn_reflns_number 15410
_diffrn_reflns_point_group_measured_fraction_full 0.994
_diffrn_reflns_point_group_measured_fraction_max 0.990
_diffrn_reflns_theta_full 25.242
_diffrn_reflns_theta_max 28.010
_diffrn_reflns_theta_min 1.335
_diffrn_source 'sealed tube'
_exptl_absorpt_coefficient_mu 1.374
_exptl_absorpt_correction_T_max 0.7456
_exptl_absorpt_correction_T_min 0.6162
_exptl_absorpt_correction_type multi-scan
_exptl_absorpt_process_details sadabs
_exptl_crystal_colour yellow
_exptl_crystal_density_diffrn 1.724
_exptl_crystal_description needle
_exptl_crystal_F_000 1120
_exptl_crystal_size_max 0.460
_exptl_crystal_size_mid 0.060
_exptl_crystal_size_min 0.040
_refine_diff_density_max 0.869
_refine_diff_density_min -1.078
_refine_diff_density_rms 0.111
_refine_ls_extinction_method none
_refine_ls_goodness_of_fit_ref 0.971
_refine_ls_hydrogen_treatment constr
_refine_ls_matrix_type full
_refine_ls_number_parameters 291
_refine_ls_number_reflns 5157
_refine_ls_number_restraints 0
_refine_ls_restrained_S_all 0.971
_refine_ls_R_factor_all 0.0769
_refine_ls_R_factor_gt 0.0391
_refine_ls_shift/su_max 0.002
_refine_ls_shift/su_mean 0.000
_refine_ls_structure_factor_coef Fsqd
_refine_ls_weighting_details 'w=1/[\s^2^(Fo^2^)+(0.0293P)^2^] where P=(Fo^2^+2Fc^2^)/3'
_refine_ls_weighting_scheme calc
_refine_ls_wR_factor_gt 0.0649
_refine_ls_wR_factor_ref 0.0742
_reflns_Friedel_coverage 0.000
_reflns_number_gt 3595
_reflns_number_total 5157
_reflns_threshold_expression 'I > 2\s(I)'
_cod_data_source_file c7dt00872d2.cif
_cod_data_source_block cis-3b
_cod_database_code 7043004
_shelx_space_group_comment
;
The symmetry employed for this shelxl refinement is uniquely defined
by the following loop, which should always be used as a source of
symmetry information in preference to the above space-group names.
They are only intended as comments.
;
_shelx_estimated_absorpt_t_min 0.571
_shelx_estimated_absorpt_t_max 0.947
_shelxl_version_number 2013-4

loop_
_space_group_symop_operation_xyz
'x, y, z'
'-x, y+1/2, -z+1/2'
'-x, -y, -z'
'x, -y-1/2, z-1/2'

loop_
_atom_site_label
_atom_site_type_symbol
_atom_site_fract_x
_atom_site_fract_y
_atom_site_fract_z
_atom_site_U_iso_or_equiv
_atom_site_adp_type
_atom_site_occupancy
_atom_site_site_symmetry_order
_atom_site_calc_flag
_atom_site_refinement_flags_posn
_atom_site_refinement_flags_adp
C1 C 0.7431(2) 0.5803(3) 0.8482(3) 0.0213(7) Uani 1 1 d . .
C2 C 0.8120(2) 0.6687(3) 0.8805(3) 0.0279(9) Uani 1 1 d . .
H2 H 0.8574 0.6543 0.9420 0.033 Uiso 1 1 calc R U
C3 C 0.8133(3) 0.7767(4) 0.8222(3) 0.0353(10) Uani 1 1 d . .
C4 C 0.7506(3) 0.8059(4) 0.7336(3) 0.0402(11) Uani 1 1 d . .
H4 H 0.7548 0.8813 0.6956 0.048 Uiso 1 1 calc R U
C5 C 0.6801(3) 0.7212(4) 0.7011(3) 0.0326(9) Uani 1 1 d . .
H5 H 0.6345 0.7389 0.6404 0.039 Uiso 1 1 calc R U
C6 C 0.6766(2) 0.6103(3) 0.7577(3) 0.0247(8) Uani 1 1 d . .
C7 C 0.6026(2) 0.5154(4) 0.7240(3) 0.0271(8) Uani 1 1 d . .
H7A H 0.5482 0.5616 0.6873 0.033 Uiso 1 1 calc R U
H7B H 0.6160 0.4517 0.6766 0.033 Uiso 1 1 calc R U
C8 C 0.5486(2) 0.5374(4) 0.8720(3) 0.0329(9) Uani 1 1 d . .
H8A H 0.4899 0.5617 0.8298 0.049 Uiso 1 1 calc R U
H8B H 0.5850 0.6151 0.8902 0.049 Uiso 1 1 calc R U
H8C H 0.5443 0.4947 0.9344 0.049 Uiso 1 1 calc R U
C9 C 0.5282(2) 0.3389(4) 0.7768(3) 0.0322(9) Uani 1 1 d . .
H9A H 0.5216 0.2890 0.8350 0.048 Uiso 1 1 calc R U
H9B H 0.5514 0.2827 0.7330 0.048 Uiso 1 1 calc R U
H9C H 0.4710 0.3731 0.7376 0.048 Uiso 1 1 calc R U
C10 C 0.8547(2) 0.4007(3) 0.9956(2) 0.0196(7) Uani 1 1 d . .
H10 H 0.8771 0.4794 1.0375 0.023 Uiso 1 1 calc R U
C11 C 0.8443(2) 0.2863(3) 1.0530(2) 0.0193(7) Uani 1 1 d . .
C12 C 0.8062(2) 0.2707(4) 1.1332(3) 0.0236(8) Uani 1 1 d . .
H12 H 0.7876 0.3446 1.1628 0.028 Uiso 1 1 calc R U
C13 C 0.7955(2) 0.1473(4) 1.1694(3) 0.0258(8) Uani 1 1 d . .
H13 H 0.7727 0.1376 1.2259 0.031 Uiso 1 1 calc R U
C14 C 0.8185(2) 0.0376(4) 1.1227(3) 0.0276(9) Uani 1 1 d . .
H14 H 0.8077 -0.0460 1.1455 0.033 Uiso 1 1 calc R U
C15 C 0.8574(2) 0.0491(3) 1.0423(3) 0.0245(8) Uani 1 1 d . .
H15 H 0.8727 -0.0258 1.0110 0.029 Uiso 1 1 calc R U
C16 C 0.8730(2) 0.1730(3) 1.0098(3) 0.0210(8) Uani 1 1 d . .
C17 C 0.9151(2) 0.2184(3) 0.9348(3) 0.0206(7) Uani 1 1 d . .
C18 C 0.9613(2) 0.1506(4) 0.8782(3) 0.0255(8) Uani 1 1 d . .
H18 H 0.9629 0.0587 0.8790 0.031 Uiso 1 1 calc R U
C19 C 1.0045(2) 0.2201(4) 0.8213(3) 0.0281(9) Uani 1 1 d . .
H19 H 1.0363 0.1756 0.7827 0.034 Uiso 1 1 calc R U
C20 C 1.0017(2) 0.3543(4) 0.8200(3) 0.0264(8) Uani 1 1 d . .
H20 H 1.0328 0.4004 0.7813 0.032 Uiso 1 1 calc R U
C21 C 0.9547(2) 0.4224(4) 0.8739(2) 0.0230(8) Uani 1 1 d . .
H21 H 0.9531 0.5143 0.8720 0.028 Uiso 1 1 calc R U
C22 C 0.9097(2) 0.3540(3) 0.9312(2) 0.0191(7) Uani 1 1 d . .
C23 C 0.7033(2) 0.1617(4) 0.8611(3) 0.0240(8) Uani 1 1 d . .
C24 C 0.6319(3) 0.2433(4) 1.0165(3) 0.0299(9) Uani 1 1 d . .
C25 C 0.6559(3) 0.0119(4) 0.9785(3) 0.0349(10) Uani 1 1 d . .
N1 N 0.58918(18) 0.4470(3) 0.8139(2) 0.0226(7) Uani 1 1 d . .
O1 O 0.68993(17) 0.1486(3) 0.77464(19) 0.0335(6) Uani 1 1 d . .
O2 O 0.57125(19) 0.2908(3) 1.0316(2) 0.0462(8) Uani 1 1 d . .
O3 O 0.6096(2) -0.0759(3) 0.9630(2) 0.0635(10) Uani 1 1 d . .
Cr1 Cr 0.72796(4) 0.15445(5) 1.00254(4) 0.01879(13) Uani 1 1 d . .
Pd1 Pd 0.72314(2) 0.40856(2) 0.90808(2) 0.01766(8) Uani 1 1 d . .
F1 F 0.88336(17) 0.8591(2) 0.8552(2) 0.0543(7) Uani 1 1 d . .

loop_
_atom_site_aniso_label
_atom_site_aniso_U_11
_atom_site_aniso_U_22
_atom_site_aniso_U_33
_atom_site_aniso_U_23
_atom_site_aniso_U_13
_atom_site_aniso_U_12
C1 0.0226(18) 0.0170(18) 0.0291(19) -0.0012(15) 0.0150(15) 0.0017(15)
C2 0.034(2) 0.0222(19) 0.034(2) -0.0069(16) 0.0191(18) -0.0062(17)
C3 0.048(3) 0.023(2) 0.046(3) -0.0107(18) 0.031(2) -0.0123(19)
C4 0.062(3) 0.021(2) 0.053(3) 0.0059(19) 0.041(3) -0.002(2)
C5 0.037(2) 0.030(2) 0.038(2) 0.0086(18) 0.022(2) 0.0085(18)
C6 0.030(2) 0.022(2) 0.030(2) 0.0002(15) 0.0196(17) 0.0051(15)
C7 0.027(2) 0.031(2) 0.024(2) 0.0082(16) 0.0092(17) 0.0060(17)
C8 0.028(2) 0.036(2) 0.040(2) 0.0081(19) 0.0198(19) 0.0124(18)
C9 0.0173(19) 0.036(2) 0.036(2) 0.0085(18) -0.0025(17) -0.0055(17)
C10 0.0168(17) 0.0208(18) 0.0200(17) -0.0051(15) 0.0034(14) -0.0030(15)
C11 0.0124(17) 0.0275(19) 0.0163(17) -0.0014(14) 0.0014(14) -0.0007(14)
C12 0.0176(19) 0.035(2) 0.0164(18) -0.0011(15) 0.0019(15) -0.0020(16)
C13 0.021(2) 0.038(2) 0.0168(18) 0.0067(16) 0.0023(15) -0.0015(17)
C14 0.021(2) 0.032(2) 0.028(2) 0.0110(17) 0.0051(17) 0.0004(16)
C15 0.0162(19) 0.027(2) 0.030(2) 0.0055(15) 0.0052(16) 0.0050(15)
C16 0.0120(17) 0.030(2) 0.0200(18) 0.0017(15) 0.0029(14) 0.0004(15)
C17 0.0137(18) 0.0255(19) 0.0223(19) -0.0010(15) 0.0045(15) -0.0006(14)
C18 0.0178(19) 0.027(2) 0.032(2) -0.0027(16) 0.0073(16) 0.0005(16)
C19 0.018(2) 0.040(2) 0.027(2) -0.0056(17) 0.0076(16) 0.0033(17)
C20 0.0164(19) 0.040(2) 0.0242(19) 0.0040(17) 0.0080(16) -0.0042(16)
C21 0.0129(17) 0.029(2) 0.0251(19) -0.0011(16) 0.0033(15) -0.0063(15)
C22 0.0085(16) 0.0277(19) 0.0191(18) -0.0034(14) 0.0007(14) -0.0027(14)
C23 0.0174(19) 0.029(2) 0.026(2) 0.0013(16) 0.0068(16) 0.0007(15)
C24 0.036(2) 0.035(2) 0.022(2) 0.0018(16) 0.0121(18) 0.0030(18)
C25 0.036(2) 0.038(2) 0.027(2) 0.0059(18) 0.0019(18) -0.006(2)
N1 0.0199(16) 0.0226(17) 0.0266(17) 0.0042(12) 0.0086(13) 0.0020(12)
O1 0.0390(17) 0.0432(17) 0.0206(14) 0.0013(12) 0.0120(13) -0.0019(13)
O2 0.0374(18) 0.067(2) 0.0425(18) 0.0119(15) 0.0251(15) 0.0244(16)
O3 0.070(2) 0.056(2) 0.049(2) 0.0100(16) -0.0076(17) -0.0376(19)
Cr1 0.0166(3) 0.0224(3) 0.0175(3) 0.0021(2) 0.0052(2) 0.0000(2)
Pd1 0.01576(13) 0.01700(12) 0.02102(14) -0.00082(12) 0.00656(10) -0.00075(12)
F1 0.0702(18) 0.0369(14) 0.0668(18) -0.0141(12) 0.0373(15) -0.0324(13)

loop_
_atom_type_symbol
_atom_type_description
_atom_type_scat_dispersion_real
_atom_type_scat_dispersion_imag
_atom_type_scat_source
C C 0.0033 0.0016 'International Tables Vol C Tables 4.2.6.8 and 6.1.1.4'
H H 0.0000 0.0000 'International Tables Vol C Tables 4.2.6.8 and 6.1.1.4'
N N 0.0061 0.0033 'International Tables Vol C Tables 4.2.6.8 and 6.1.1.4'
O O 0.0106 0.0060 'International Tables Vol C Tables 4.2.6.8 and 6.1.1.4'
Cr Cr 0.3209 0.6236 'International Tables Vol C Tables 4.2.6.8 and 6.1.1.4'
Pd Pd -0.9988 1.0072 'International Tables Vol C Tables 4.2.6.8 and 6.1.1.4'
F F 0.0171 0.0103 'International Tables Vol C Tables 4.2.6.8 and 6.1.1.4'

loop_
_geom_angle_atom_site_label_1
_geom_angle_atom_site_label_2
_geom_angle_atom_site_label_3
_geom_angle
C2 C1 C6 117.1(3)
C2 C1 Pd1 130.3(3)
C6 C1 Pd1 112.5(2)
C3 C2 C1 119.3(4)
C3 C2 H2 120.4
C1 C2 H2 120.4
C4 C3 F1 118.3(4)
C4 C3 C2 124.4(4)
F1 C3 C2 117.4(4)
C3 C4 C5 117.5(4)
C3 C4 H4 121.2
C5 C4 H4 121.2
C4 C5 C6 119.8(4)
C4 C5 H5 120.1
C6 C5 H5 120.1
C5 C6 C1 121.9(3)
C5 C6 C7 121.4(3)
C1 C6 C7 116.8(3)
N1 C7 C6 110.1(3)
N1 C7 H7A 109.6
C6 C7 H7A 109.6
N1 C7 H7B 109.6
C6 C7 H7B 109.6
H7A C7 H7B 108.2
N1 C8 H8A 109.5
N1 C8 H8B 109.5
H8A C8 H8B 109.5
N1 C8 H8C 109.5
H8A C8 H8C 109.5
H8B C8 H8C 109.5
N1 C9 H9A 109.5
N1 C9 H9B 109.5
H9A C9 H9B 109.5
N1 C9 H9C 109.5
H9A C9 H9C 109.5
H9B C9 H9C 109.5
C11 C10 C22 103.6(3)
C11 C10 Pd1 95.1(2)
C22 C10 Pd1 109.6(2)
C11 C10 H10 115.4
C22 C10 H10 115.4
Pd1 C10 H10 115.4
C12 C11 C16 119.1(3)
C12 C11 C10 131.0(3)
C16 C11 C10 109.7(3)
C12 C11 Cr1 70.56(19)
C16 C11 Cr1 73.32(19)
C10 C11 Cr1 122.7(2)
C13 C12 C11 120.3(3)
C13 C12 Cr1 72.1(2)
C11 C12 Cr1 72.63(19)
C13 C12 H12 119.9
C11 C12 H12 119.9
Cr1 C12 H12 127.4
C12 C13 C14 120.3(3)
C12 C13 Cr1 71.23(19)
C14 C13 Cr1 70.9(2)
C12 C13 H13 119.9
C14 C13 H13 119.9
Cr1 C13 H13 130.7
C13 C14 C15 121.1(3)
C13 C14 Cr1 72.3(2)
C15 C14 Cr1 73.3(2)
C13 C14 H14 119.5
C15 C14 H14 119.5
Cr1 C14 H14 126.9
C16 C15 C14 118.8(3)
C16 C15 Cr1 73.50(19)
C14 C15 Cr1 69.71(19)
C16 C15 H15 120.6
C14 C15 H15 120.6
Cr1 C15 H15 128.3
C15 C16 C11 120.3(3)
C15 C16 C17 132.7(3)
C11 C16 C17 107.0(3)
C15 C16 Cr1 70.64(19)
C11 C16 Cr1 69.55(18)
C17 C16 Cr1 131.3(2)
C18 C17 C22 121.1(3)
C18 C17 C16 130.6(3)
C22 C17 C16 108.1(3)
C19 C18 C17 118.6(4)
C19 C18 H18 120.7
C17 C18 H18 120.7
C18 C19 C20 120.6(3)
C18 C19 H19 119.7
C20 C19 H19 119.7
C21 C20 C19 121.4(3)
C21 C20 H20 119.3
C19 C20 H20 119.3
C20 C21 C22 119.0(3)
C20 C21 H21 120.5
C22 C21 H21 120.5
C21 C22 C17 119.3(3)
C21 C22 C10 130.7(3)
C17 C22 C10 110.0(3)
O1 C23 Cr1 170.8(3)
O1 C23 Pd1 109.9(3)
Cr1 C23 Pd1 79.06(13)
O2 C24 Cr1 173.9(3)
O3 C25 Cr1 178.8(4)
C9 N1 C7 108.2(3)
C9 N1 C8 108.4(3)
C7 N1 C8 109.4(3)
C9 N1 Pd1 120.1(2)
C7 N1 Pd1 103.0(2)
C8 N1 Pd1 107.4(2)
C25 Cr1 C24 85.59(18)
C25 Cr1 C23 84.97(16)
C24 Cr1 C23 98.92(16)
C25 Cr1 C14 86.29(15)
C24 Cr1 C14 125.42(15)
C23 Cr1 C14 133.86(15)
C25 Cr1 C12 139.14(15)
C24 Cr1 C12 86.39(15)
C23 Cr1 C12 135.88(14)
C14 Cr1 C12 66.48(14)
C25 Cr1 C13 104.46(15)
C24 Cr1 C13 94.68(15)
C23 Cr1 C13 164.05(14)
C14 Cr1 C13 36.79(13)
C12 Cr1 C13 36.64(13)
C25 Cr1 C11 163.75(15)
C24 Cr1 C11 107.65(15)
C23 Cr1 C11 101.75(14)
C14 Cr1 C11 78.38(13)
C12 Cr1 C11 36.81(12)
C13 Cr1 C11 65.91(13)
C25 Cr1 C15 97.87(16)
C24 Cr1 C15 160.95(15)
C23 Cr1 C15 100.05(14)
C14 Cr1 C15 36.95(12)
C12 Cr1 C15 78.73(13)
C13 Cr1 C15 66.29(13)
C11 Cr1 C15 66.55(12)
C25 Cr1 C16 130.12(16)
C24 Cr1 C16 144.27(15)
C23 Cr1 C16 87.10(13)
C14 Cr1 C16 65.14(13)
C12 Cr1 C16 66.07(13)
C13 Cr1 C16 76.98(13)
C11 Cr1 C16 37.14(12)
C15 Cr1 C16 35.86(12)
C25 Cr1 Pd1 134.94(12)
C24 Cr1 Pd1 71.38(12)
C23 Cr1 Pd1 62.13(11)
C14 Cr1 Pd1 138.62(10)
C12 Cr1 Pd1 78.83(9)
C13 Cr1 Pd1 115.30(10)
C11 Cr1 Pd1 60.25(9)
C15 Cr1 Pd1 116.54(9)
C16 Cr1 Pd1 80.89(9)
C1 Pd1 C10 91.03(13)
C1 Pd1 N1 80.91(12)
C10 Pd1 N1 171.60(12)
C1 Pd1 C23 140.91(12)
C10 Pd1 C23 97.58(12)
N1 Pd1 C23 90.23(11)
C1 Pd1 Cr1 169.81(9)
C10 Pd1 Cr1 79.48(9)
N1 Pd1 Cr1 108.71(7)
C23 Pd1 Cr1 38.81(8)

loop_
_geom_bond_atom_site_label_1
_geom_bond_atom_site_label_2
_geom_bond_distance
C1 C2 1.398(5)
C1 C6 1.412(5)
C1 Pd1 2.018(3)
C2 C3 1.375(5)
C2 H2 0.9500
C3 C4 1.364(6)
C3 F1 1.372(4)
C4 C5 1.392(6)
C4 H4 0.9500
C5 C6 1.393(5)
C5 H5 0.9500
C6 C7 1.501(5)
C7 N1 1.487(4)
C7 H7A 0.9900
C7 H7B 0.9900
C8 N1 1.489(4)
C8 H8A 0.9800
C8 H8B 0.9800
C8 H8C 0.9800
C9 N1 1.471(4)
C9 H9A 0.9800
C9 H9B 0.9800
C9 H9C 0.9800
C10 C11 1.455(5)
C10 C22 1.491(4)
C10 Pd1 2.095(3)
C10 H10 1.0000
C11 C12 1.408(4)
C11 C16 1.445(5)
C11 Cr1 2.242(3)
C12 C13 1.396(5)
C12 Cr1 2.216(3)
C12 H12 0.9500
C13 C14 1.400(5)
C13 Cr1 2.227(3)
C13 H13 0.9500
C14 C15 1.415(5)
C14 Cr1 2.209(4)
C14 H14 0.9500
C15 C16 1.401(5)
C15 Cr1 2.256(3)
C15 H15 0.9500
C16 C17 1.456(5)
C16 Cr1 2.293(3)
C17 C18 1.399(5)
C17 C22 1.404(5)
C18 C19 1.380(5)
C18 H18 0.9500
C19 C20 1.387(5)
C19 H19 0.9500
C20 C21 1.386(5)
C20 H20 0.9500
C21 C22 1.396(5)
C21 H21 0.9500
C23 O1 1.148(4)
C23 Cr1 1.863(4)
C23 Pd1 2.627(4)
C24 O2 1.154(4)
C24 Cr1 1.841(4)
C25 O3 1.150(4)
C25 Cr1 1.837(4)
N1 Pd1 2.188(3)
Cr1 Pd1 2.9179(6)

loop_
_geom_torsion_atom_site_label_1
_geom_torsion_atom_site_label_2
_geom_torsion_atom_site_label_3
_geom_torsion_atom_site_label_4
_geom_torsion
C6 C1 C2 C3 -1.9(5)
Pd1 C1 C2 C3 175.9(3)
C1 C2 C3 C4 0.8(6)
C1 C2 C3 F1 -178.3(3)
F1 C3 C4 C5 179.9(3)
C2 C3 C4 C5 0.8(6)
C3 C4 C5 C6 -1.1(6)
C4 C5 C6 C1 -0.1(5)
C4 C5 C6 C7 -178.8(3)
C2 C1 C6 C5 1.6(5)
Pd1 C1 C6 C5 -176.6(3)
C2 C1 C6 C7 -179.6(3)
Pd1 C1 C6 C7 2.3(4)
C5 C6 C7 N1 -152.4(3)
C1 C6 C7 N1 28.8(4)
C22 C10 C11 C12 173.3(3)
Pd1 C10 C11 C12 -75.1(4)
C22 C10 C11 C16 -12.4(3)
Pd1 C10 C11 C16 99.3(3)
C22 C10 C11 Cr1 -94.8(3)
Pd1 C10 C11 Cr1 16.8(3)
C16 C11 C12 C13 -0.7(5)
C10 C11 C12 C13 173.2(3)
Cr1 C11 C12 C13 56.3(3)
C16 C11 C12 Cr1 -57.0(3)
C10 C11 C12 Cr1 116.9(4)
C11 C12 C13 C14 -3.4(5)
Cr1 C12 C13 C14 53.2(3)
C11 C12 C13 Cr1 -56.6(3)
C12 C13 C14 C15 3.7(5)
Cr1 C13 C14 C15 57.1(3)
C12 C13 C14 Cr1 -53.4(3)
C13 C14 C15 C16 0.1(5)
Cr1 C14 C15 C16 56.7(3)
C13 C14 C15 Cr1 -56.6(3)
C14 C15 C16 C11 -4.2(5)
Cr1 C15 C16 C11 50.7(3)
C14 C15 C16 C17 176.3(3)
Cr1 C15 C16 C17 -128.8(4)
C14 C15 C16 Cr1 -54.9(3)
C12 C11 C16 C15 4.5(5)
C10 C11 C16 C15 -170.6(3)
Cr1 C11 C16 C15 -51.2(3)
C12 C11 C16 C17 -175.9(3)
C10 C11 C16 C17 9.0(4)
Cr1 C11 C16 C17 128.5(2)
C12 C11 C16 Cr1 55.7(3)
C10 C11 C16 Cr1 -119.4(2)
C15 C16 C17 C18 -7.2(6)
C11 C16 C17 C18 173.2(3)
Cr1 C16 C17 C18 -109.3(4)
C15 C16 C17 C22 178.1(3)
C11 C16 C17 C22 -1.5(4)
Cr1 C16 C17 C22 75.9(4)
C22 C17 C18 C19 2.4(5)
C16 C17 C18 C19 -171.8(3)
C17 C18 C19 C20 -0.3(5)
C18 C19 C20 C21 -1.1(5)
C19 C20 C21 C22 0.4(5)
C20 C21 C22 C17 1.6(5)
C20 C21 C22 C10 -180.0(3)
C18 C17 C22 C21 -3.0(5)
C16 C17 C22 C21 172.3(3)
C18 C17 C22 C10 178.2(3)
C16 C17 C22 C10 -6.4(4)
C11 C10 C22 C21 -167.0(3)
Pd1 C10 C22 C21 92.5(4)
C11 C10 C22 C17 11.5(3)
Pd1 C10 C22 C17 -89.0(3)
C6 C7 N1 C9 -169.5(3)
C6 C7 N1 C8 72.6(4)
C6 C7 N1 Pd1 -41.3(3)
Pd1 C23 Cr1 C25 148.07(14)
Pd1 C23 Cr1 C24 63.35(14)
Pd1 C23 Cr1 C14 -131.99(16)
Pd1 C23 Cr1 C12 -30.7(2)
Pd1 C23 Cr1 C13 -84.8(6)
Pd1 C23 Cr1 C11 -46.90(12)
Pd1 C23 Cr1 C15 -114.81(11)
Pd1 C23 Cr1 C16 -81.22(10)
